data_4110322
loop_
_publ_author_name
'Matthew A. Rankin'
'Darren F. MacLean'
'Gabriele Schatte'
'Robert McDonald'
'Mark Stradiotto'

_publ_contact_author_address
; Department of Chemistry
  Dalhousie University
  Dalhousie, Nova Scotia B3H 4J3
  Canada
;
_publ_contact_author_email mark.stradiotto@dal.ca
_publ_contact_author_fax '001 902 494 1310'
_publ_contact_author_name 'Dr Mark Stradiotto'
_publ_contact_author_phone '001 902 494 7190'
_publ_section_title
;
 Silylene Extrusion from Organosilanes via Double Geminal Si-H Bond
 Activation by a Cp*Ru(\k2-P,N)+ Complex: Observation of a Key
 Stoichiometric Step in the Glaser-Tilley Alkene Hydrosilylation Mechanism
;
_journal_name_full 'Journal of the American Chemical Society'
_journal_page_first 15855
_journal_page_last 15864
_journal_paper_doi 10.1021/ja0768800
_journal_volume 129
_journal_year 2007
_chemical_formula_moiety 'C34 H49 F3 N O3 P Ru S Si'
_chemical_formula_sum 'C34 H49 F3 N O3 P Ru S Si'
_chemical_formula_weight 768.93
_chemical_name_systematic
; 
 ? 
;
_space_group_IT_number 14
_symmetry_cell_setting monoclinic
_symmetry_space_group_name_Hall '-P 2ybc'
_symmetry_space_group_name_H-M 'P 1 21/c 1'
_atom_sites_solution_hydrogens geom
_atom_sites_solution_primary direct
_atom_sites_solution_secondary difmap
_audit_creation_method 'manual editing of SHELXL template'
_cell_angle_alpha 90.00
_cell_angle_beta 97.0910(14)
_cell_angle_gamma 90.00
_cell_formula_units_Z 4
_cell_length_a 11.1810(2)
_cell_length_b 17.8260(4)
_cell_length_c 17.8990(4)
_cell_measurement_reflns_used 10271
_cell_measurement_temperature 173(2)
_cell_measurement_theta_max 30.03
_cell_measurement_theta_min 1.00
_cell_volume 3540.21(13)
_computing_cell_refinement 'HKL DENZO and SCALEPACK, Bruker AXS/Nonius'
_computing_data_collection 'COLLECT, Bruker AXS/Nonius'
_computing_data_reduction 'HKL DENZO and SCALEPACK, Bruker AXS/Nonius'
_computing_molecular_graphics ' Cameron (WinGX v1.70-01), Ortep (SHELXTL-NT v6.14, Bruker AXS)'
_computing_publication_material 'WinGX v1.70.01 (L. J. Farrugia)'
_computing_structure_refinement 'SHELXL-97 (Sheldrick, 1997)'
_computing_structure_solution ' SIR-97 (A. Altomare, G. Cascarano, C. Giacovazzo et al., 1999)'
_diffrn_ambient_temperature 173(2)
_diffrn_measured_fraction_theta_full 0.999
_diffrn_measured_fraction_theta_max 0.999
_diffrn_measurement_device '95mm CCD camera on \k-goniostat'
_diffrn_measurement_device_type 'KappaCCD (BruKer AXS-Nonius, FR540C)'
_diffrn_measurement_method 'CCD rotation images, thick slices'
_diffrn_radiation_monochromator 'horizonally mounted graphite crystal'
_diffrn_radiation_source 'Nonius FR590D, fine-focus sealed tube'
_diffrn_radiation_type MoK\a
_diffrn_radiation_wavelength 0.71073
_diffrn_reflns_av_R_equivalents 0.0414
_diffrn_reflns_av_sigmaI/netI 0.0514
_diffrn_reflns_limit_h_max 13
_diffrn_reflns_limit_h_min -13
_diffrn_reflns_limit_k_max 20
_diffrn_reflns_limit_k_min -22
_diffrn_reflns_limit_l_max 22
_diffrn_reflns_limit_l_min -22
_diffrn_reflns_number 13245
_diffrn_reflns_theta_full 26.37
_diffrn_reflns_theta_max 26.37
_diffrn_reflns_theta_min 2.16
_diffrn_standards_decay_% 'no decay'
_exptl_absorpt_coefficient_mu 0.631
_exptl_absorpt_correction_T_max 0.9113
_exptl_absorpt_correction_T_min 0.8842
_exptl_absorpt_correction_type multi-scan
_exptl_absorpt_process_details 'HKL Scalepack (Otwinowski & Minor 1997)'
_exptl_crystal_colour colourless
_exptl_crystal_density_diffrn 1.443
_exptl_crystal_description plate
_exptl_crystal_F_000 1600
_exptl_crystal_size_max 0.20
_exptl_crystal_size_mid 0.20
_exptl_crystal_size_min 0.15
_refine_diff_density_max 1.656
_refine_diff_density_min -0.729
_refine_diff_density_rms 0.120
_refine_ls_extinction_coef 0.0050(3)
_refine_ls_extinction_expression Fc^*^=kFc[1+0.001xFc^2^\l^3^/sin(2\q)]^-1/4^
_refine_ls_extinction_method SHELXL
_refine_ls_goodness_of_fit_ref 1.293
_refine_ls_hydrogen_treatment constr
_refine_ls_matrix_type full
_refine_ls_number_parameters 491
_refine_ls_number_reflns 7230
_refine_ls_number_restraints 243
_refine_ls_restrained_S_all 1.272
_refine_ls_R_factor_all 0.0835
_refine_ls_R_factor_gt 0.0690
_refine_ls_shift/su_max 0.000
_refine_ls_shift/su_mean 0.000
_refine_ls_structure_factor_coef Fsqd
_refine_ls_weighting_details 'calc w=1/[\s^2^(Fo^2^)+(0.0000P)^2^+21.4752P] where P=(Fo^2^+2Fc^2^)/3'
_refine_ls_weighting_scheme calc
_refine_ls_wR_factor_gt 0.1486
_refine_ls_wR_factor_ref 0.1539
_reflns_number_gt 6014
_reflns_number_total 7230
_reflns_threshold_expression >2sigma(I)
_cod_data_source_file ja0768800si20070911_011953_3.cif
_cod_data_source_block damsmr0609
_cod_original_sg_symbol_H-M 'P 21/c'
_cod_database_code 4110322

loop_
_symmetry_equiv_pos_as_xyz
'x, y, z'
'-x, y+1/2, -z+1/2'
'-x, -y, -z'
'x, -y-1/2, z-1/2'

loop_
_atom_site_label
_atom_site_type_symbol
_atom_site_fract_x
_atom_site_fract_y
_atom_site_fract_z
_atom_site_U_iso_or_equiv
_atom_site_adp_type
_atom_site_occupancy
_atom_site_symmetry_multiplicity
_atom_site_calc_flag
_atom_site_refinement_flags
_atom_site_disorder_assembly
_atom_site_disorder_group
Ru1 Ru 0.31828(4) -0.08399(3) 0.21975(2) 0.02277(15) Uani 1 1 d . A .
H11 H 0.1967 -0.0741 0.1719 0.027 Uiso 1 1 d . . .
H12 H 0.3237 -0.0594 0.3040 0.027 Uiso 1 1 d . . .
P1 P 0.20307(13) -0.17516(8) 0.26765(8) 0.0208(3) Uani 1 1 d . . .
Si1 Si 0.20671(15) 0.01786(8) 0.24741(8) 0.0234(3) Uani 1 1 d . . .
S51A S 0.2686(2) 0.13364(15) 0.37728(15) 0.0289(7) Uani 0.567(4) 1 d PDU A 1
O51A O 0.287(3) 0.0761(16) 0.3162(7) 0.025(3) Uani 0.567(4) 1 d PDU A 1
O52A O 0.1495(9) 0.1360(8) 0.3977(6) 0.049(3) Uani 0.567(4) 1 d PDU A 1
O53A O 0.3254(10) 0.2028(5) 0.3647(6) 0.045(2) Uani 0.567(4) 1 d PDU A 1
C51A C 0.3653(10) 0.0901(7) 0.4552(6) 0.044(3) Uani 0.567(4) 1 d PDU A 1
F51A F 0.3271(10) 0.0219(5) 0.4662(5) 0.066(3) Uani 0.567(4) 1 d PDU A 1
F52A F 0.3570(14) 0.1300(6) 0.5168(5) 0.067(3) Uani 0.567(4) 1 d PDU A 1
F53A F 0.4774(7) 0.0903(5) 0.4420(5) 0.064(2) Uani 0.567(4) 1 d PDU A 1
S51B S 0.3736(3) 0.0834(2) 0.38864(19) 0.0301(10) Uani 0.433(4) 1 d PDU A 2
O51B O 0.294(4) 0.087(2) 0.3122(9) 0.028(5) Uani 0.433(4) 1 d PDU A 2
O52B O 0.3645(14) 0.0158(6) 0.4300(7) 0.045(3) Uani 0.433(4) 1 d PDU A 2
O53B O 0.4885(9) 0.1154(7) 0.3836(7) 0.047(3) Uani 0.433(4) 1 d PDU A 2
C51B C 0.2932(11) 0.1561(7) 0.4348(7) 0.034(3) Uani 0.433(4) 1 d PDU A 2
F51B F 0.1785(10) 0.1383(9) 0.4339(8) 0.059(4) Uani 0.433(4) 1 d PDU A 2
F52B F 0.2989(11) 0.2209(5) 0.3992(7) 0.052(3) Uani 0.433(4) 1 d PDU A 2
F53B F 0.3426(19) 0.1652(8) 0.5043(7) 0.066(4) Uani 0.433(4) 1 d PDU A 2
N1 N 0.0300(4) -0.0545(3) 0.4206(3) 0.0281(11) Uani 1 1 d . A .
C1 C 0.0695(6) -0.0022(3) 0.2964(3) 0.0277(13) Uani 1 1 d . A .
H1A H 0.0414 0.0443 0.3201 0.033 Uiso 1 1 calc R . .
C2 C 0.0956(5) -0.0654(3) 0.3554(3) 0.0256(12) Uani 1 1 d . . .
H2 H 0.1839 -0.0650 0.3735 0.031 Uiso 1 1 calc R A .
C3A C -0.0339(5) -0.1126(3) 0.2481(3) 0.0253(12) Uani 1 1 d . . .
C3 C 0.0662(5) -0.1387(3) 0.3075(3) 0.0226(11) Uani 1 1 d . A .
H3 H 0.0347 -0.1782 0.3395 0.027 Uiso 1 1 calc R . .
C4 C -0.1267(6) -0.1541(3) 0.2064(3) 0.0305(13) Uani 1 1 d . A .
H4 H -0.1323 -0.2068 0.2128 0.037 Uiso 1 1 calc . . .
C5 C -0.2094(6) -0.1164(4) 0.1561(4) 0.0382(15) Uani 1 1 d . . .
H5 H -0.2716 -0.1437 0.1270 0.046 Uiso 1 1 calc . . .
C6 C -0.2026(6) -0.0399(4) 0.1477(4) 0.0416(17) Uani 1 1 d . A .
H6 H -0.2599 -0.0153 0.1124 0.050 Uiso 1 1 calc . . .
C7A C -0.0292(5) -0.0348(3) 0.2414(3) 0.0241(12) Uani 1 1 d . A .
C7 C -0.1138(6) 0.0019(4) 0.1898(4) 0.0329(14) Uani 1 1 d . . .
H7 H -0.1105 0.0548 0.1837 0.040 Uiso 1 1 calc . . .
C10 C 0.4118(5) -0.0624(4) 0.1174(3) 0.0321(14) Uani 1 1 d . . .
C11 C 0.4338(5) -0.1380(4) 0.1375(3) 0.0302(13) Uani 1 1 d . A .
C12 C 0.4989(5) -0.1386(4) 0.2128(4) 0.0334(14) Uani 1 1 d . . .
C13 C 0.5180(5) -0.0634(4) 0.2356(4) 0.0365(15) Uani 1 1 d . A .
C14 C 0.4638(6) -0.0146(4) 0.1767(4) 0.0343(14) Uani 1 1 d . A .
C15 C 0.3557(7) -0.0369(5) 0.0414(4) 0.0490(19) Uani 1 1 d . A .
H15A H 0.4157 -0.0390 0.0059 0.059 Uiso 1 1 calc R . .
H15B H 0.3269 0.0148 0.0448 0.059 Uiso 1 1 calc R . .
H15C H 0.2877 -0.0697 0.0237 0.059 Uiso 1 1 calc R . .
C16 C 0.4177(7) -0.2029(5) 0.0849(4) 0.0500(19) Uani 1 1 d . . .
H16A H 0.3397 -0.1988 0.0536 0.060 Uiso 1 1 calc R A .
H16B H 0.4204 -0.2496 0.1139 0.060 Uiso 1 1 calc R . .
H16C H 0.4825 -0.2030 0.0527 0.060 Uiso 1 1 calc R . .
C17 C 0.5551(7) -0.2060(5) 0.2537(5) 0.054(2) Uani 1 1 d . A .
H17A H 0.6352 -0.2149 0.2384 0.064 Uiso 1 1 calc R . .
H17B H 0.5042 -0.2501 0.2413 0.064 Uiso 1 1 calc R . .
H17C H 0.5627 -0.1971 0.3081 0.064 Uiso 1 1 calc R . .
C18 C 0.5946(7) -0.0379(6) 0.3053(4) 0.061(2) Uani 1 1 d . . .
H18A H 0.5917 -0.0753 0.3451 0.073 Uiso 1 1 calc R A .
H18B H 0.5643 0.0102 0.3218 0.073 Uiso 1 1 calc R . .
H18C H 0.6780 -0.0318 0.2948 0.073 Uiso 1 1 calc R . .
C19 C 0.4805(7) 0.0681(4) 0.1727(5) 0.054(2) Uani 1 1 d . . .
H19A H 0.5549 0.0790 0.1510 0.065 Uiso 1 1 calc R A .
H19B H 0.4858 0.0894 0.2234 0.065 Uiso 1 1 calc R . .
H19C H 0.4118 0.0903 0.1410 0.065 Uiso 1 1 calc R . .
C21 C 0.2815(5) -0.2316(3) 0.3462(3) 0.0281(13) Uani 1 1 d . . .
H21 H 0.3397 -0.2639 0.3225 0.034 Uiso 1 1 calc R . .
C22 C 0.3596(6) -0.1853(4) 0.4065(4) 0.0386(16) Uani 1 1 d . . .
H22A H 0.3073 -0.1572 0.4365 0.046 Uiso 1 1 calc R . .
H22B H 0.4097 -0.1502 0.3819 0.046 Uiso 1 1 calc R . .
H22C H 0.4115 -0.2191 0.4393 0.046 Uiso 1 1 calc R . .
C23 C 0.2008(6) -0.2866(4) 0.3828(4) 0.0359(15) Uani 1 1 d . . .
H23A H 0.2507 -0.3257 0.4096 0.043 Uiso 1 1 calc R . .
H23B H 0.1433 -0.3097 0.3438 0.043 Uiso 1 1 calc R . .
H23C H 0.1568 -0.2595 0.4185 0.043 Uiso 1 1 calc R . .
C24 C 0.1367(5) -0.2505(3) 0.2021(3) 0.0289(13) Uani 1 1 d . . .
H24 H 0.0629 -0.2697 0.2221 0.035 Uiso 1 1 calc R . .
C25 C 0.0976(6) -0.2203(4) 0.1226(3) 0.0345(14) Uani 1 1 d . . .
H25A H 0.1691 -0.2081 0.0984 0.041 Uiso 1 1 calc R . .
H25B H 0.0486 -0.1751 0.1257 0.041 Uiso 1 1 calc R . .
H25C H 0.0500 -0.2586 0.0929 0.041 Uiso 1 1 calc R . .
C26 C 0.2223(6) -0.3179(4) 0.1967(4) 0.0419(17) Uani 1 1 d . . .
H26A H 0.1857 -0.3532 0.1585 0.050 Uiso 1 1 calc R . .
H26B H 0.2360 -0.3433 0.2456 0.050 Uiso 1 1 calc R . .
H26C H 0.2993 -0.3001 0.1827 0.050 Uiso 1 1 calc R . .
C27 C 0.0695(6) -0.1049(4) 0.4825(3) 0.0380(15) Uani 1 1 d . . .
H27A H 0.0302 -0.0911 0.5265 0.046 Uiso 1 1 calc R A .
H27B H 0.1571 -0.1012 0.4950 0.046 Uiso 1 1 calc R . .
H27C H 0.0479 -0.1566 0.4676 0.046 Uiso 1 1 calc R . .
C28 C -0.1004(5) -0.0545(4) 0.4052(4) 0.0337(14) Uani 1 1 d . . .
H28A H -0.1260 -0.0168 0.3667 0.040 Uiso 1 1 calc R A .
H28B H -0.1351 -0.0426 0.4514 0.040 Uiso 1 1 calc R . .
H28C H -0.1282 -0.1041 0.3870 0.040 Uiso 1 1 calc R . .
C41 C 0.1662(5) 0.0894(3) 0.1705(3) 0.0258(12) Uani 1 1 d . A .
C42 C 0.1909(5) 0.1652(3) 0.1786(3) 0.0308(13) Uani 1 1 d . . .
H42 H 0.2254 0.1835 0.2263 0.037 Uiso 1 1 calc . . .
C43 C 0.1669(6) 0.2151(4) 0.1196(4) 0.0431(17) Uani 1 1 d . A .
H43 H 0.1840 0.2669 0.1273 0.052 Uiso 1 1 calc . . .
C44 C 0.1181(7) 0.1899(4) 0.0498(4) 0.0454(18) Uani 1 1 d . . .
H44 H 0.1043 0.2239 0.0088 0.054 Uiso 1 1 calc . . .
C45 C 0.0898(7) 0.1156(4) 0.0398(4) 0.0438(17) Uani 1 1 d . A .
H45 H 0.0532 0.0981 -0.0078 0.053 Uiso 1 1 calc . . .
C46 C 0.1144(6) 0.0660(4) 0.0990(3) 0.0362(15) Uani 1 1 d . . .
H46 H 0.0955 0.0144 0.0910 0.043 Uiso 1 1 calc . . .

loop_
_atom_site_aniso_label
_atom_site_aniso_U_11
_atom_site_aniso_U_22
_atom_site_aniso_U_33
_atom_site_aniso_U_23
_atom_site_aniso_U_13
_atom_site_aniso_U_12
Ru1 0.0248(2) 0.0221(2) 0.0209(2) 0.00078(19) 0.00080(16) 0.0016(2)
P1 0.0237(7) 0.0175(6) 0.0205(7) 0.0012(5) 0.0000(5) 0.0010(5)
Si1 0.0310(9) 0.0187(7) 0.0206(7) 0.0002(6) 0.0043(6) -0.0012(6)
S51A 0.0322(15) 0.0265(13) 0.0278(14) -0.0058(11) 0.0036(10) -0.0061(11)
O51A 0.037(8) 0.013(6) 0.025(5) 0.006(4) 0.004(4) 0.000(5)
O52A 0.031(5) 0.062(7) 0.057(8) -0.026(7) 0.014(4) -0.010(5)
O53A 0.055(6) 0.028(4) 0.052(6) -0.003(4) 0.007(5) -0.017(4)
C51A 0.051(5) 0.051(6) 0.028(5) 0.002(4) -0.008(4) -0.013(6)
F51A 0.092(7) 0.050(5) 0.048(6) 0.013(4) -0.019(5) -0.022(5)
F52A 0.094(8) 0.080(8) 0.022(4) -0.009(5) -0.007(4) -0.025(8)
F53A 0.041(4) 0.085(6) 0.061(5) 0.000(5) -0.016(3) 0.001(4)
S51B 0.0362(19) 0.0241(16) 0.0281(18) -0.0006(14) -0.0032(14) -0.0039(15)
O51B 0.038(8) 0.024(12) 0.020(6) 0.000(5) 0.001(6) -0.015(8)
O52B 0.078(10) 0.028(5) 0.026(6) 0.000(5) -0.006(6) -0.008(5)
O53B 0.028(5) 0.052(7) 0.060(8) -0.012(6) 0.002(5) -0.007(5)
C51B 0.043(6) 0.039(6) 0.023(6) -0.004(5) 0.013(5) -0.015(6)
F51B 0.042(6) 0.070(8) 0.069(9) -0.020(9) 0.024(6) -0.018(6)
F52B 0.067(7) 0.027(5) 0.065(7) 0.004(5) 0.024(6) 0.001(5)
F53B 0.091(9) 0.071(10) 0.033(6) -0.019(6) -0.004(6) -0.005(10)
N1 0.034(3) 0.029(3) 0.023(2) 0.000(2) 0.009(2) -0.002(2)
C1 0.040(3) 0.022(3) 0.023(3) -0.003(2) 0.008(2) 0.004(3)
C2 0.031(3) 0.023(3) 0.024(3) 0.003(2) 0.008(2) -0.003(2)
C3A 0.029(3) 0.027(3) 0.021(3) 0.002(2) 0.006(2) 0.004(2)
C3 0.029(3) 0.016(2) 0.022(3) 0.000(2) 0.002(2) 0.000(2)
C4 0.036(3) 0.026(3) 0.029(3) 0.001(3) 0.005(3) 0.003(3)
C5 0.026(3) 0.052(4) 0.036(3) -0.001(3) 0.000(3) 0.002(3)
C6 0.039(4) 0.052(4) 0.034(4) 0.010(3) 0.003(3) 0.015(3)
C7A 0.024(3) 0.027(3) 0.022(3) 0.003(2) 0.010(2) 0.007(2)
C7 0.032(3) 0.032(3) 0.037(3) 0.006(3) 0.010(3) 0.010(3)
C10 0.026(3) 0.041(4) 0.030(3) 0.006(3) 0.009(2) 0.006(3)
C11 0.025(3) 0.037(3) 0.031(3) -0.003(3) 0.012(2) 0.009(3)
C12 0.020(3) 0.041(4) 0.039(3) 0.006(3) 0.004(2) 0.004(3)
C13 0.023(3) 0.054(4) 0.033(3) -0.002(3) 0.004(2) -0.009(3)
C14 0.030(3) 0.039(4) 0.037(3) 0.002(3) 0.014(3) -0.006(3)
C15 0.044(4) 0.071(5) 0.033(4) 0.016(4) 0.010(3) 0.016(4)
C16 0.046(4) 0.058(5) 0.049(4) -0.020(4) 0.015(3) 0.005(4)
C17 0.033(4) 0.062(5) 0.066(5) 0.026(4) 0.008(3) 0.019(4)
C18 0.040(4) 0.101(7) 0.039(4) -0.004(4) -0.003(3) -0.025(4)
C19 0.059(5) 0.039(4) 0.070(5) 0.005(4) 0.034(4) -0.014(4)
C21 0.027(3) 0.026(3) 0.030(3) 0.005(2) -0.001(2) 0.003(2)
C22 0.037(4) 0.045(4) 0.031(3) 0.007(3) -0.008(3) 0.000(3)
C23 0.044(4) 0.028(3) 0.034(3) 0.009(3) -0.004(3) -0.003(3)
C24 0.029(3) 0.026(3) 0.030(3) -0.004(2) -0.002(2) 0.004(3)
C25 0.037(4) 0.036(3) 0.029(3) -0.007(3) -0.003(3) 0.003(3)
C26 0.046(4) 0.027(3) 0.049(4) -0.010(3) -0.005(3) 0.005(3)
C27 0.054(4) 0.036(4) 0.026(3) 0.008(3) 0.014(3) 0.004(3)
C28 0.034(3) 0.036(3) 0.034(3) -0.003(3) 0.017(3) -0.004(3)
C41 0.026(3) 0.025(3) 0.027(3) 0.000(2) 0.006(2) 0.002(2)
C42 0.029(3) 0.028(3) 0.036(3) 0.008(3) 0.003(3) 0.006(3)
C43 0.037(4) 0.028(3) 0.063(5) 0.011(3) 0.000(3) 0.004(3)
C44 0.047(4) 0.048(4) 0.041(4) 0.021(3) 0.002(3) 0.012(3)
C45 0.056(4) 0.045(4) 0.029(3) 0.008(3) 0.001(3) 0.007(3)
C46 0.052(4) 0.030(3) 0.026(3) 0.002(3) 0.000(3) 0.002(3)

loop_
_atom_type_symbol
_atom_type_description
_atom_type_scat_dispersion_real
_atom_type_scat_dispersion_imag
_atom_type_scat_source
C C 0.0033 0.0016 'International Tables Vol C Tables 4.2.6.8 and 6.1.1.4'
H H 0.0000 0.0000 'International Tables Vol C Tables 4.2.6.8 and 6.1.1.4'
N N 0.0061 0.0033 'International Tables Vol C Tables 4.2.6.8 and 6.1.1.4'
O O 0.0106 0.0060 'International Tables Vol C Tables 4.2.6.8 and 6.1.1.4'
F F 0.0171 0.0103 'International Tables Vol C Tables 4.2.6.8 and 6.1.1.4'
Si Si 0.0817 0.0704 'International Tables Vol C Tables 4.2.6.8 and 6.1.1.4'
P P 0.1023 0.0942 'International Tables Vol C Tables 4.2.6.8 and 6.1.1.4'
S S 0.1246 0.1234 'International Tables Vol C Tables 4.2.6.8 and 6.1.1.4'
Ru Ru -1.2594 0.8363 'International Tables Vol C Tables 4.2.6.8 and 6.1.1.4'

loop_
_geom_angle_atom_site_label_1
_geom_angle_atom_site_label_2
_geom_angle_atom_site_label_3
_geom_angle
C13 Ru1 C10 61.3(2)
C13 Ru1 C14 37.4(2)
C10 Ru1 C14 36.9(2)
C13 Ru1 C12 36.5(2)
C10 Ru1 C12 61.3(2)
C14 Ru1 C12 61.9(2)
C13 Ru1 C11 61.2(2)
C10 Ru1 C11 36.1(2)
C14 Ru1 C11 61.4(2)
C12 Ru1 C11 37.2(2)
C13 Ru1 Si1 113.73(19)
C10 Ru1 Si1 111.11(17)
C14 Ru1 Si1 94.28(18)
C12 Ru1 Si1 150.17(18)
C11 Ru1 Si1 146.94(16)
C13 Ru1 P1 131.39(18)
C10 Ru1 P1 139.52(17)
C14 Ru1 P1 167.06(18)
C12 Ru1 P1 105.16(17)
C11 Ru1 P1 109.20(17)
Si1 Ru1 P1 97.71(5)
C13 Ru1 H11 148.8
C10 Ru1 H11 89.7
C14 Ru1 H11 112.1
C12 Ru1 H11 139.4
C11 Ru1 H11 102.8
Si1 Ru1 H11 63.8
P1 Ru1 H11 77.9
C13 Ru1 H12 85.0
C10 Ru1 H12 140.3
C14 Ru1 H12 103.5
C12 Ru1 H12 104.2
C11 Ru1 H12 141.3
Si1 Ru1 H12 61.8
P1 Ru1 H12 78.2
H11 Ru1 H12 115.8
C21 P1 C24 101.5(3)
C21 P1 C3 103.4(3)
C24 P1 C3 102.0(3)
C21 P1 Ru1 115.47(19)
C24 P1 Ru1 117.9(2)
C3 P1 Ru1 114.53(18)
O51A Si1 C41 99.6(9)
O51B Si1 C41 94.0(12)
O51A Si1 C1 99.3(9)
O51B Si1 C1 103.2(12)
C41 Si1 C1 109.3(3)
O51A Si1 Ru1 111.7(12)
O51B Si1 Ru1 113.2(16)
C41 Si1 Ru1 117.70(18)
C1 Si1 Ru1 116.37(19)
O53A S51A O52A 117.9(8)
O53A S51A O51A 111.4(10)
O52A S51A O51A 114.7(12)
O53A S51A C51A 104.8(6)
O52A S51A C51A 107.4(7)
O51A S51A C51A 98.0(12)
S51A O51A Si1 142(2)
F53A C51A F51A 111.6(11)
F53A C51A F52A 108.5(11)
F51A C51A F52A 108.5(11)
F53A C51A S51A 110.5(8)
F51A C51A S51A 109.5(8)
F52A C51A S51A 108.1(9)
O53B S51B O52B 119.8(8)
O53B S51B O51B 110.8(13)
O52B S51B O51B 115.1(13)
O53B S51B C51B 104.1(6)
O52B S51B C51B 107.1(7)
O51B S51B C51B 96.5(18)
S51B O51B Si1 136(3)
F53B C51B F51B 109.8(14)
F53B C51B F52B 108.0(12)
F51B C51B F52B 107.9(13)
F53B C51B S51B 110.1(11)
F51B C51B S51B 110.8(10)
F52B C51B S51B 110.1(9)
C28 N1 C27 110.4(5)
C28 N1 C2 116.0(5)
C27 N1 C2 113.0(5)
C7A C1 C2 103.1(5)
C7A C1 Si1 110.0(4)
C2 C1 Si1 111.1(4)
C7A C1 H1A 110.8
C2 C1 H1A 110.8
Si1 C1 H1A 110.8
N1 C2 C1 112.2(5)
N1 C2 C3 116.9(5)
C1 C2 C3 102.8(4)
N1 C2 H2 108.2
C1 C2 H2 108.2
C3 C2 H2 108.2
C7A C3A C4 120.6(5)
C7A C3A C3 109.4(5)
C4 C3A C3 129.8(5)
C3A C3 C2 102.3(4)
C3A C3 P1 113.9(4)
C2 C3 P1 111.6(4)
C3A C3 H3 109.6
C2 C3 H3 109.6
P1 C3 H3 109.6
C5 C4 C3A 118.6(6)
C5 C4 H4 120.7
C3A C4 H4 120.7
C6 C5 C4 120.8(6)
C6 C5 H5 119.6
C4 C5 H5 119.6
C5 C6 C7 121.3(6)
C5 C6 H6 119.4
C7 C6 H6 119.4
C3A C7A C7 119.5(6)
C3A C7A C1 111.2(5)
C7 C7A C1 129.3(6)
C6 C7 C7A 119.1(6)
C6 C7 H7 120.5
C7A C7 H7 120.5
C11 C10 C14 109.8(5)
C11 C10 C15 124.2(6)
C14 C10 C15 125.5(6)
C11 C10 Ru1 73.3(3)
C14 C10 Ru1 71.7(3)
C15 C10 Ru1 127.4(4)
C10 C11 C12 107.2(6)
C10 C11 C16 125.4(6)
C12 C11 C16 126.1(6)
C10 C11 Ru1 70.5(3)
C12 C11 Ru1 70.3(3)
C16 C11 Ru1 134.5(5)
C13 C12 C11 107.6(6)
C13 C12 C17 125.4(6)
C11 C12 C17 126.1(6)
C13 C12 Ru1 71.3(4)
C11 C12 Ru1 72.5(3)
C17 C12 Ru1 129.8(5)
C12 C13 C14 109.0(6)
C12 C13 C18 125.6(7)
C14 C13 C18 125.0(7)
C12 C13 Ru1 72.2(3)
C14 C13 Ru1 71.6(3)
C18 C13 Ru1 127.8(5)
C10 C14 C13 106.3(6)
C10 C14 C19 126.7(6)
C13 C14 C19 126.0(7)
C10 C14 Ru1 71.4(3)
C13 C14 Ru1 71.0(3)
C19 C14 Ru1 131.3(5)
C10 C15 H15A 109.5
C10 C15 H15B 109.5
H15A C15 H15B 109.5
C10 C15 H15C 109.5
H15A C15 H15C 109.5
H15B C15 H15C 109.5
C11 C16 H16A 109.5
C11 C16 H16B 109.5
H16A C16 H16B 109.5
C11 C16 H16C 109.5
H16A C16 H16C 109.5
H16B C16 H16C 109.5
C12 C17 H17A 109.5
C12 C17 H17B 109.5
H17A C17 H17B 109.5
C12 C17 H17C 109.5
H17A C17 H17C 109.5
H17B C17 H17C 109.5
C13 C18 H18A 109.5
C13 C18 H18B 109.5
H18A C18 H18B 109.5
C13 C18 H18C 109.5
H18A C18 H18C 109.5
H18B C18 H18C 109.5
C14 C19 H19A 109.5
C14 C19 H19B 109.5
H19A C19 H19B 109.5
C14 C19 H19C 109.5
H19A C19 H19C 109.5
H19B C19 H19C 109.5
C23 C21 C22 110.8(5)
C23 C21 P1 114.9(4)
C22 C21 P1 114.4(4)
C23 C21 H21 105.2
C22 C21 H21 105.2
P1 C21 H21 105.2
C21 C22 H22A 109.5
C21 C22 H22B 109.5
H22A C22 H22B 109.5
C21 C22 H22C 109.5
H22A C22 H22C 109.5
H22B C22 H22C 109.5
C21 C23 H23A 109.5
C21 C23 H23B 109.5
H23A C23 H23B 109.5
C21 C23 H23C 109.5
H23A C23 H23C 109.5
H23B C23 H23C 109.5
C25 C24 C26 108.9(5)
C25 C24 P1 112.0(4)
C26 C24 P1 113.3(4)
C25 C24 H24 107.5
C26 C24 H24 107.5
P1 C24 H24 107.5
C24 C25 H25A 109.5
C24 C25 H25B 109.5
H25A C25 H25B 109.5
C24 C25 H25C 109.5
H25A C25 H25C 109.5
H25B C25 H25C 109.5
C24 C26 H26A 109.5
C24 C26 H26B 109.5
H26A C26 H26B 109.5
C24 C26 H26C 109.5
H26A C26 H26C 109.5
H26B C26 H26C 109.5
N1 C27 H27A 109.5
N1 C27 H27B 109.5
H27A C27 H27B 109.5
N1 C27 H27C 109.5
H27A C27 H27C 109.5
H27B C27 H27C 109.5
N1 C28 H28A 109.5
N1 C28 H28B 109.5
H28A C28 H28B 109.5
N1 C28 H28C 109.5
H28A C28 H28C 109.5
H28B C28 H28C 109.5
C42 C41 C46 116.1(5)
C42 C41 Si1 123.8(4)
C46 C41 Si1 120.0(5)
C43 C42 C41 122.1(6)
C43 C42 H42 118.9
C41 C42 H42 118.9
C44 C43 C42 120.2(6)
C44 C43 H43 119.9
C42 C43 H43 119.9
C45 C44 C43 119.6(6)
C45 C44 H44 120.2
C43 C44 H44 120.2
C44 C45 C46 119.9(6)
C44 C45 H45 120.1
C46 C45 H45 120.1
C45 C46 C41 122.1(6)
C45 C46 H46 119.0
C41 C46 H46 119.0

loop_
_geom_bond_atom_site_label_1
_geom_bond_atom_site_label_2
_geom_bond_distance
Ru1 C13 2.246(6)
Ru1 C10 2.251(6)
Ru1 C14 2.254(6)
Ru1 C12 2.258(6)
Ru1 C11 2.287(6)
Ru1 Si1 2.2913(16)
Ru1 P1 2.3041(15)
Ru1 H11 1.5246
Ru1 H12 1.5647
P1 C21 1.858(6)
P1 C24 1.876(6)
P1 C3 1.881(6)
Si1 O51A 1.771(14)
Si1 O51B 1.878(19)
Si1 C41 1.890(6)
Si1 C1 1.892(6)
S51A O53A 1.417(8)
S51A O52A 1.425(10)
S51A O51A 1.53(2)
S51A C51A 1.829(11)
C51A F53A 1.304(13)
C51A F51A 1.311(13)
C51A F52A 1.325(14)
S51B O53B 1.419(10)
S51B O52B 1.424(11)
S51B O51B 1.54(2)
S51B C51B 1.832(12)
C51B F53B 1.308(16)
C51B F51B 1.319(15)
C51B F52B 1.325(14)
N1 C28 1.450(8)
N1 C27 1.453(7)
N1 C2 1.465(7)
C1 C7A 1.503(8)
C1 C2 1.547(8)
C1 H1A 1.0000
C2 C3 1.576(7)
C2 H2 1.0000
C3A C7A 1.393(8)
C3A C4 1.410(8)
C3A C3 1.519(8)
C3 H3 1.0000
C4 C5 1.383(9)
C4 H4 0.9500
C5 C6 1.374(10)
C5 H5 0.9500
C6 C7 1.388(10)
C6 H6 0.9500
C7A C7 1.400(8)
C7 H7 0.9500
C10 C11 1.408(9)
C10 C14 1.426(9)
C10 C15 1.497(9)
C11 C12 1.451(8)
C11 C16 1.488(9)
C12 C13 1.409(10)
C12 C17 1.506(9)
C13 C14 1.441(9)
C13 C18 1.495(9)
C14 C19 1.490(9)
C15 H15A 0.9800
C15 H15B 0.9800
C15 H15C 0.9800
C16 H16A 0.9800
C16 H16B 0.9800
C16 H16C 0.9800
C17 H17A 0.9800
C17 H17B 0.9800
C17 H17C 0.9800
C18 H18A 0.9800
C18 H18B 0.9800
C18 H18C 0.9800
C19 H19A 0.9800
C19 H19B 0.9800
C19 H19C 0.9800
C21 C23 1.534(8)
C21 C22 1.542(8)
C21 H21 1.0000
C22 H22A 0.9800
C22 H22B 0.9800
C22 H22C 0.9800
C23 H23A 0.9800
C23 H23B 0.9800
C23 H23C 0.9800
C24 C25 1.533(8)
C24 C26 1.546(8)
C24 H24 1.0000
C25 H25A 0.9800
C25 H25B 0.9800
C25 H25C 0.9800
C26 H26A 0.9800
C26 H26B 0.9800
C26 H26C 0.9800
C27 H27A 0.9800
C27 H27B 0.9800
C27 H27C 0.9800
C28 H28A 0.9800
C28 H28B 0.9800
C28 H28C 0.9800
C41 C42 1.384(8)
C41 C46 1.402(8)
C42 C43 1.381(9)
C42 H42 0.9500
C43 C44 1.376(10)
C43 H43 0.9500
C44 C45 1.370(10)
C44 H44 0.9500
C45 C46 1.381(9)
C45 H45 0.9500
C46 H46 0.9500

loop_
_geom_torsion_atom_site_label_1
_geom_torsion_atom_site_label_2
_geom_torsion_atom_site_label_3
_geom_torsion_atom_site_label_4
_geom_torsion
C13 Ru1 P1 C21 12.8(3)
C10 Ru1 P1 C21 105.6(3)
C14 Ru1 P1 C21 39.2(8)
C12 Ru1 P1 C21 42.2(3)
C11 Ru1 P1 C21 81.0(3)
Si1 Ru1 P1 C21 -118.5(2)
C13 Ru1 P1 C24 -107.3(3)
C10 Ru1 P1 C24 -14.5(3)
C14 Ru1 P1 C24 -80.9(8)
C12 Ru1 P1 C24 -77.9(3)
C11 Ru1 P1 C24 -39.1(3)
Si1 Ru1 P1 C24 121.4(2)
C13 Ru1 P1 C3 132.8(3)
C10 Ru1 P1 C3 -134.5(3)
C14 Ru1 P1 C3 159.2(8)
C12 Ru1 P1 C3 162.1(3)
C11 Ru1 P1 C3 -159.1(2)
Si1 Ru1 P1 C3 1.40(19)
C13 Ru1 Si1 O51A -28.7(8)
C10 Ru1 Si1 O51A -95.6(8)
C14 Ru1 Si1 O51A -61.7(8)
C12 Ru1 Si1 O51A -26.7(8)
C11 Ru1 Si1 O51A -101.9(8)
P1 Ru1 Si1 O51A 113.4(8)
C13 Ru1 Si1 O51B -22.4(9)
C10 Ru1 Si1 O51B -89.3(9)
C14 Ru1 Si1 O51B -55.5(9)
C12 Ru1 Si1 O51B -20.4(10)
C11 Ru1 Si1 O51B -95.6(10)
P1 Ru1 Si1 O51B 119.6(9)
C13 Ru1 Si1 C41 85.7(3)
C10 Ru1 Si1 C41 18.8(3)
C14 Ru1 Si1 C41 52.6(3)
C12 Ru1 Si1 C41 87.7(4)
C11 Ru1 Si1 C41 12.5(4)
P1 Ru1 Si1 C41 -132.2(2)
C13 Ru1 Si1 C1 -141.7(3)
C10 Ru1 Si1 C1 151.4(3)
C14 Ru1 Si1 C1 -174.8(3)
C12 Ru1 Si1 C1 -139.7(4)
C11 Ru1 Si1 C1 145.1(4)
P1 Ru1 Si1 C1 0.3(2)
O53A S51A O51A Si1 -123(2)
O52A S51A O51A Si1 14(3)
C51A S51A O51A Si1 128(2)
C41 Si1 O51A S51A 80(2)
C1 Si1 O51A S51A -32(3)
Ru1 Si1 O51A S51A -155(2)
O53A S51A C51A F53A -50.0(10)
O52A S51A C51A F53A -176.2(9)
O51A S51A C51A F53A 64.7(13)
O53A S51A C51A F51A -173.4(9)
O52A S51A C51A F51A 60.4(11)
O51A S51A C51A F51A -58.7(14)
O53A S51A C51A F52A 68.6(11)
O52A S51A C51A F52A -57.6(11)
O51A S51A C51A F52A -176.7(13)
O53B S51B O51B Si1 125(3)
O52B S51B O51B Si1 -15(5)
C51B S51B O51B Si1 -127(4)
C41 Si1 O51B S51B -174(4)
C1 Si1 O51B S51B 75(4)
Ru1 Si1 O51B S51B -52(4)
O53B S51B C51B F53B -67.2(13)
O52B S51B C51B F53B 60.5(13)
O51B S51B C51B F53B 179.3(16)
O53B S51B C51B F51B 171.1(11)
O52B S51B C51B F51B -61.1(12)
O51B S51B C51B F51B 57.7(16)
O53B S51B C51B F52B 51.8(12)
O52B S51B C51B F52B 179.6(10)
O51B S51B C51B F52B -61.6(15)
O51A Si1 C1 C7A 165.5(11)
O51B Si1 C1 C7A 160.8(15)
C41 Si1 C1 C7A 61.8(5)
Ru1 Si1 C1 C7A -74.6(4)
O51A Si1 C1 C2 -81.0(12)
O51B Si1 C1 C2 -85.6(15)
C41 Si1 C1 C2 175.3(4)
Ru1 Si1 C1 C2 39.0(4)
C28 N1 C2 C1 61.6(6)
C27 N1 C2 C1 -169.4(5)
C28 N1 C2 C3 -56.8(7)
C27 N1 C2 C3 72.2(6)
C7A C1 C2 N1 -95.6(5)
Si1 C1 C2 N1 146.7(4)
C7A C1 C2 C3 30.9(5)
Si1 C1 C2 C3 -86.9(4)
C7A C3A C3 C2 21.6(6)
C4 C3A C3 C2 -154.4(6)
C7A C3A C3 P1 -99.0(5)
C4 C3A C3 P1 85.0(7)
N1 C2 C3 C3A 91.4(6)
C1 C2 C3 C3A -31.9(5)
N1 C2 C3 P1 -146.4(4)
C1 C2 C3 P1 90.3(4)
C21 P1 C3 C3A -160.8(4)
C24 P1 C3 C3A -55.8(4)
Ru1 P1 C3 C3A 72.8(4)
C21 P1 C3 C2 84.0(4)
C24 P1 C3 C2 -171.0(4)
Ru1 P1 C3 C2 -42.5(4)
C7A C3A C4 C5 3.1(9)
C3 C3A C4 C5 178.7(6)
C3A C4 C5 C6 -1.1(10)
C4 C5 C6 C7 -0.7(11)
C4 C3A C7A C7 -3.3(9)
C3 C3A C7A C7 -179.8(5)
C4 C3A C7A C1 174.4(5)
C3 C3A C7A C1 -2.0(7)
C2 C1 C7A C3A -18.9(6)
Si1 C1 C7A C3A 99.6(5)
C2 C1 C7A C7 158.6(6)
Si1 C1 C7A C7 -82.9(7)
C5 C6 C7 C7A 0.5(10)
C3A C7A C7 C6 1.5(9)
C1 C7A C7 C6 -175.7(6)
C13 Ru1 C10 C11 79.5(4)
C14 Ru1 C10 C11 118.2(5)
C12 Ru1 C10 C11 37.7(4)
Si1 Ru1 C10 C11 -174.2(3)
P1 Ru1 C10 C11 -41.8(5)
C13 Ru1 C10 C14 -38.7(4)
C12 Ru1 C10 C14 -80.5(4)
C11 Ru1 C10 C14 -118.2(5)
Si1 Ru1 C10 C14 67.6(4)
P1 Ru1 C10 C14 -160.0(3)
C13 Ru1 C10 C15 -159.8(7)
C14 Ru1 C10 C15 -121.1(8)
C12 Ru1 C10 C15 158.4(7)
C11 Ru1 C10 C15 120.6(8)
Si1 Ru1 C10 C15 -53.5(7)
P1 Ru1 C10 C15 78.8(7)
C14 C10 C11 C12 1.7(7)
C15 C10 C11 C12 174.7(6)
Ru1 C10 C11 C12 -61.1(4)
C14 C10 C11 C16 -165.9(6)
C15 C10 C11 C16 7.1(10)
Ru1 C10 C11 C16 131.3(6)
C14 C10 C11 Ru1 62.8(4)
C15 C10 C11 Ru1 -124.2(6)
C13 Ru1 C11 C10 -79.9(4)
C14 Ru1 C11 C10 -37.1(4)
C12 Ru1 C11 C10 -117.3(5)
Si1 Ru1 C11 C10 10.0(5)
P1 Ru1 C11 C10 152.7(3)
C13 Ru1 C11 C12 37.5(4)
C10 Ru1 C11 C12 117.3(5)
C14 Ru1 C11 C12 80.3(4)
Si1 Ru1 C11 C12 127.3(4)
P1 Ru1 C11 C12 -90.0(4)
C13 Ru1 C11 C16 159.1(8)
C10 Ru1 C11 C16 -121.0(8)
C14 Ru1 C11 C16 -158.0(8)
C12 Ru1 C11 C16 121.7(8)
Si1 Ru1 C11 C16 -111.0(7)
P1 Ru1 C11 C16 31.7(7)
C10 C11 C12 C13 -1.8(7)
C16 C11 C12 C13 165.7(6)
Ru1 C11 C12 C13 -63.0(4)
C10 C11 C12 C17 -171.8(6)
C16 C11 C12 C17 -4.4(10)
Ru1 C11 C12 C17 126.9(7)
C10 C11 C12 Ru1 61.3(4)
C16 C11 C12 Ru1 -131.3(6)
C10 Ru1 C12 C13 79.6(4)
C14 Ru1 C12 C13 37.5(4)
C11 Ru1 C12 C13 116.3(5)
Si1 Ru1 C12 C13 -3.0(6)
P1 Ru1 C12 C13 -141.8(3)
C13 Ru1 C12 C11 -116.3(5)
C10 Ru1 C12 C11 -36.7(4)
C14 Ru1 C12 C11 -78.8(4)
Si1 Ru1 C12 C11 -119.3(4)
P1 Ru1 C12 C11 101.9(4)
C13 Ru1 C12 C17 120.9(8)
C10 Ru1 C12 C17 -159.5(7)
C14 Ru1 C12 C17 158.4(7)
C11 Ru1 C12 C17 -122.8(8)
Si1 Ru1 C12 C17 117.9(6)
P1 Ru1 C12 C17 -20.9(7)
C11 C12 C13 C14 1.3(7)
C17 C12 C13 C14 171.4(6)
Ru1 C12 C13 C14 -62.6(4)
C11 C12 C13 C18 -171.9(6)
C17 C12 C13 C18 -1.8(11)
Ru1 C12 C13 C18 124.2(7)
C11 C12 C13 Ru1 63.8(4)
C17 C12 C13 Ru1 -126.0(7)
C10 Ru1 C13 C12 -79.6(4)
C14 Ru1 C13 C12 -117.9(5)
C11 Ru1 C13 C12 -38.2(4)
Si1 Ru1 C13 C12 178.4(3)
P1 Ru1 C13 C12 52.7(4)
C10 Ru1 C13 C14 38.2(4)
C12 Ru1 C13 C14 117.9(5)
C11 Ru1 C13 C14 79.6(4)
Si1 Ru1 C13 C14 -63.8(4)
P1 Ru1 C13 C14 170.6(3)
C10 Ru1 C13 C18 158.7(8)
C14 Ru1 C13 C18 120.5(9)
C12 Ru1 C13 C18 -121.7(9)
C11 Ru1 C13 C18 -159.9(8)
Si1 Ru1 C13 C18 56.7(7)
P1 Ru1 C13 C18 -69.0(8)
C11 C10 C14 C13 -0.9(7)
C15 C10 C14 C13 -173.8(6)
Ru1 C10 C14 C13 62.9(4)
C11 C10 C14 C19 168.0(6)
C15 C10 C14 C19 -4.9(10)
Ru1 C10 C14 C19 -128.1(7)
C11 C10 C14 Ru1 -63.8(4)
C15 C10 C14 Ru1 123.3(6)
C12 C13 C14 C10 -0.2(7)
C18 C13 C14 C10 173.0(6)
Ru1 C13 C14 C10 -63.2(4)
C12 C13 C14 C19 -169.3(6)
C18 C13 C14 C19 4.0(11)
Ru1 C13 C14 C19 127.8(7)
C12 C13 C14 Ru1 62.9(4)
C18 C13 C14 Ru1 -123.8(7)
C13 Ru1 C14 C10 115.3(5)
C12 Ru1 C14 C10 78.8(4)
C11 Ru1 C14 C10 36.3(3)
Si1 Ru1 C14 C10 -120.1(3)
P1 Ru1 C14 C10 82.0(8)
C10 Ru1 C14 C13 -115.3(5)
C12 Ru1 C14 C13 -36.6(4)
C11 Ru1 C14 C13 -79.1(4)
Si1 Ru1 C14 C13 124.5(4)
P1 Ru1 C14 C13 -33.4(10)
C13 Ru1 C14 C19 -121.7(9)
C10 Ru1 C14 C19 123.0(9)
C12 Ru1 C14 C19 -158.3(8)
C11 Ru1 C14 C19 159.2(8)
Si1 Ru1 C14 C19 2.8(7)
P1 Ru1 C14 C19 -155.1(6)
C24 P1 C21 C23 -57.2(5)
C3 P1 C21 C23 48.2(5)
Ru1 P1 C21 C23 174.1(4)
C24 P1 C21 C22 173.0(5)
C3 P1 C21 C22 -81.6(5)
Ru1 P1 C21 C22 44.2(5)
C21 P1 C24 C25 -163.5(4)
C3 P1 C24 C25 90.0(5)
Ru1 P1 C24 C25 -36.3(5)
C21 P1 C24 C26 -39.9(5)
C3 P1 C24 C26 -146.4(5)
Ru1 P1 C24 C26 87.3(5)
O51A Si1 C41 C42 -5.0(12)
O51B Si1 C41 C42 -7.0(15)
C1 Si1 C41 C42 98.4(5)
Ru1 Si1 C41 C42 -125.9(5)
O51A Si1 C41 C46 171.2(12)
O51B Si1 C41 C46 169.1(15)
C1 Si1 C41 C46 -85.4(5)
Ru1 Si1 C41 C46 50.3(5)
C46 C41 C42 C43 -0.5(9)
Si1 C41 C42 C43 175.8(5)
C41 C42 C43 C44 -0.7(11)
C42 C43 C44 C45 2.3(11)
C43 C44 C45 C46 -2.4(12)
C44 C45 C46 C41 1.1(11)
C42 C41 C46 C45 0.3(10)
Si1 C41 C46 C45 -176.1(6)
